data_7249761
loop_
_publ_author_name
'Zhou, Yan'
'Xie, Junfang'
'Huang, Xiaohui'
'Jin, Chaoyi'
'Ma, Yue'
'Li, Licun'

_publ_section_title
;
 Lanthanide-radical complexes deriving from a nitronyl nitroxide ligand
 with chelating and bridging function: structure and magnetic properties
;
_journal_name_full CrystEngComm
_journal_paper_doi 10.1039/D4CE01184H
_journal_year 2025
_chemical_formula_moiety 'C64 H44 F36 Gd2 N8 O16'
_chemical_formula_sum 'C64 H44 F36 Gd2 N8 O16'
_chemical_formula_weight 2179.57
_chemical_name_systematic 1-Gd
_space_group_crystal_system triclinic
_space_group_IT_number 2
_space_group_name_Hall '-P 1'
_space_group_name_H-M_alt 'P -1'
_atom_sites_solution_hydrogens geom
_atom_sites_solution_primary direct
_audit_creation_date 2024-11-13
_audit_creation_method
;
Olex2 1.5
(compiled 2024.02.16 svn.r378c4104 for OlexSys, GUI svn.r6928)
;
_audit_update_record
;
2024-11-23 deposited with the CCDC.	2025-01-09 downloaded from the CCDC.
;
_cell_angle_alpha 83.050(3)
_cell_angle_beta 85.811(3)
_cell_angle_gamma 78.097(3)
_cell_formula_units_Z 2
_cell_length_a 13.3629(4)
_cell_length_b 17.1060(5)
_cell_length_c 20.6415(6)
_cell_measurement_reflns_used 20581
_cell_measurement_temperature 113.15
_cell_measurement_theta_max 31.9150
_cell_measurement_theta_min 1.7100
_cell_volume 4577.4(2)
_computing_cell_refinement 'CrysAlisPro 1.171.38.46 (Rigaku OD, 2015)'
_computing_data_collection 'CrysAlisPro 1.171.38.46 (Rigaku OD, 2015)'
_computing_data_reduction 'CrysAlisPro 1.171.38.46 (Rigaku OD, 2015)'
_computing_molecular_graphics 'Olex2 1.5 (Dolomanov et al., 2009)'
_computing_publication_material 'Olex2 1.5 (Dolomanov et al., 2009)'
_computing_structure_refinement 'SHELXL 2019/3 (Sheldrick, 2015)'
_computing_structure_solution 'XS (Sheldrick, 2008)'
_diffrn_ambient_temperature 113.15
_diffrn_measured_fraction_theta_full 0.999
_diffrn_measured_fraction_theta_max 0.998
_diffrn_measurement_device_type 'multiwire proportional'
_diffrn_measurement_method 'phi and omega scans'
_diffrn_radiation_monochromator graphite
_diffrn_radiation_type MoK\a
_diffrn_radiation_wavelength 0.71073
_diffrn_reflns_av_R_equivalents 0.0680
_diffrn_reflns_av_unetI/netI 0.0854
_diffrn_reflns_Laue_measured_fraction_full 0.999
_diffrn_reflns_Laue_measured_fraction_max 0.998
_diffrn_reflns_limit_h_max 16
_diffrn_reflns_limit_h_min -16
_diffrn_reflns_limit_k_max 21
_diffrn_reflns_limit_k_min -20
_diffrn_reflns_limit_l_max 24
_diffrn_reflns_limit_l_min -25
_diffrn_reflns_number 49536
_diffrn_reflns_point_group_measured_fraction_full 0.999
_diffrn_reflns_point_group_measured_fraction_max 0.998
_diffrn_reflns_theta_full 25.242
_diffrn_reflns_theta_max 26.372
_diffrn_reflns_theta_min 1.559
_diffrn_source 'fine-focus sealed X-ray tube'
_exptl_absorpt_coefficient_mu 1.568
_exptl_absorpt_correction_T_max 1.00000
_exptl_absorpt_correction_T_min 0.69127
_exptl_absorpt_correction_type multi-scan
_exptl_absorpt_process_details
;
CrysAlisPro 1.171.38.46 (Rigaku Oxford Diffraction, 2015)
Empirical absorption correction using spherical harmonics,
 implemented in SCALE3 ABSPACK scaling algorithm.
;
_exptl_crystal_colour 'dull dark blue'
_exptl_crystal_colour_lustre dull
_exptl_crystal_colour_modifier dark
_exptl_crystal_colour_primary blue
_exptl_crystal_density_diffrn 1.581
_exptl_crystal_description block
_exptl_crystal_F_000 2128
_exptl_crystal_size_max 0.1
_exptl_crystal_size_mid 0.1
_exptl_crystal_size_min 0.1
_refine_diff_density_max 1.257
_refine_diff_density_min -0.930
_refine_diff_density_rms 0.123
_refine_ls_extinction_method none
_refine_ls_goodness_of_fit_ref 1.037
_refine_ls_hydrogen_treatment constr
_refine_ls_matrix_type full
_refine_ls_number_parameters 1143
_refine_ls_number_reflns 18706
_refine_ls_number_restraints 12
_refine_ls_restrained_S_all 1.051
_refine_ls_R_factor_all 0.0798
_refine_ls_R_factor_gt 0.0506
_refine_ls_shift/su_max 0.001
_refine_ls_shift/su_mean 0.000
_refine_ls_structure_factor_coef Fsqd
_refine_ls_weighting_details 'w=1/[\s^2^(Fo^2^)+(0.0640P)^2^+0.7038P] where P=(Fo^2^+2Fc^2^)/3'
_refine_ls_weighting_scheme calc
_refine_ls_wR_factor_gt 0.1216
_refine_ls_wR_factor_ref 0.1380
_reflns_Friedel_coverage 0.000
_reflns_number_gt 13062
_reflns_number_total 18706
_reflns_threshold_expression 'I > 2\s(I)'
_cod_data_source_file d4ce01184h2.cif
_cod_data_source_block 1-Gd
_cod_database_code 7249761
_shelx_shelxl_version_number 2019/3
_shelx_space_group_comment
;
The symmetry employed for this shelxl refinement is uniquely defined
by the following loop, which should always be used as a source of
symmetry information in preference to the above space-group names.
They are only intended as comments.
;
_shelx_estimated_absorpt_t_max 0.859
_shelx_estimated_absorpt_t_min 0.859
_olex2_refinement_description
;
1. Fixed Uiso
 At 1.2 times of:
  All C(H) groups
 At 1.5 times of:
  All C(H,H,H) groups
2. Uiso/Uaniso restraints and constraints
Uanis(F26) \\sim Ueq: with sigma of 0.006 and sigma for terminal atoms of 0.012
Uanis(F23) \\sim Ueq: with sigma of 0.005 and sigma for terminal atoms of 0.01
3.a Aromatic/amide H refined with riding coordinates:
 C2AA(H2AA), C63(H63), C62(H62), C64(H64), C40(H40), C24(H24), C31(H31),
 C3(H3), C8(H8), C29(H29), C61(H61), C45(H45), C25(H25), C35(H35), C30(H30),
 C13(H13), C26(H26), C56(H56), C59(H59), C57(H57)
3.b Idealised Me refined as rotating group:
 C52(H52A,H52B,H52C), C17(H17A,H17B,H17C), C49(H49A,H49B,H49C), C18(H18A,H18B,
 H18C), C21(H21A,H21B,H21C), C53(H53A,H53B,H53C), C20(H20A,H20B,H20C), C50(H50A,
 H50B,H50C)
;
_platon_squeeze_void_probe_radius 1.20
_olex2_submission_original_sample_id 1-Gd
_olex2_submission_special_instructions 'No special instructions were received'

loop_
_space_group_symop_operation_xyz
'x, y, z'
'-x, -y, -z'

loop_
_atom_site_label
_atom_site_type_symbol
_atom_site_fract_x
_atom_site_fract_y
_atom_site_fract_z
_atom_site_U_iso_or_equiv
_atom_site_adp_type
_atom_site_occupancy
_atom_site_site_symmetry_order
_atom_site_calc_flag
_atom_site_refinement_flags_posn
_atom_site_refinement_flags_adp
_atom_site_refinement_flags_occupancy
_atom_site_disorder_assembly
_atom_site_disorder_group
Gd1 Gd 0.96392(2) 0.79555(2) 0.21175(2) 0.02637(9) Uani 1 1 d . . . . .
Gd2 Gd 0.54437(2) 0.34775(2) 0.29604(2) 0.02572(9) Uani 1 1 d . . . . .
O15 O 0.3995(3) 0.3153(2) 0.35838(18) 0.0373(10) Uani 1 1 d . . . . .
O2 O 0.7993(3) 0.7670(2) 0.24366(18) 0.0331(9) Uani 1 1 d . . . . .
N8 N 0.8154(3) 0.9232(3) 0.1781(2) 0.0294(11) Uani 1 1 d . . . . .
N4 N 0.6984(4) 0.4158(3) 0.3245(2) 0.0290(11) Uani 1 1 d . . . . .
O13 O 0.7077(3) 0.2768(2) 0.25723(17) 0.0288(9) Uani 1 1 d . . . . .
O12 O 0.5741(3) 0.4487(2) 0.21017(17) 0.0322(9) Uani 1 1 d . . . . .
O6 O 1.1253(3) 0.8012(2) 0.25536(18) 0.0364(10) Uani 1 1 d . . . . .
O11 O 0.5125(3) 0.3066(2) 0.19387(17) 0.0314(9) Uani 1 1 d . . . . .
O1 O 0.8884(3) 0.7808(2) 0.11314(17) 0.0301(9) Uani 1 1 d . . . . .
O5 O 1.0258(3) 0.9057(2) 0.15400(18) 0.0326(9) Uani 1 1 d . . . . .
O3 O 0.9283(3) 0.8808(2) 0.29804(19) 0.0382(10) Uani 1 1 d . . . . .
F31 F 0.8420(4) 0.1708(3) 0.1904(2) 0.0758(14) Uani 1 1 d . . . . .
F4 F 0.6628(4) 0.6793(3) 0.3035(3) 0.0881(16) Uani 1 1 d . . . . .
O14 O 0.6263(3) 0.2741(2) 0.39077(17) 0.0338(9) Uani 1 1 d . . . . .
N2 N 1.0983(4) 0.6135(3) 0.0287(2) 0.0399(13) Uani 1 1 d . . . . .
O9 O 0.3799(3) 0.4232(2) 0.25678(18) 0.0334(9) Uani 1 1 d . . . . .
N1 N 1.1104(3) 0.6992(3) 0.0952(2) 0.0279(10) Uani 1 1 d . . . . .
F36 F 0.7156(4) 0.2526(3) 0.50783(19) 0.0850(16) Uani 1 1 d . . . . .
O4 O 0.9873(3) 0.7139(2) 0.31487(18) 0.0353(10) Uani 1 1 d . . . . .
C28 C 0.8360(4) 0.4867(3) 0.2903(3) 0.0316(13) Uani 1 1 d . . . . .
F32 F 0.9102(3) 0.2668(3) 0.2109(2) 0.0716(13) Uani 1 1 d . . . . .
O7 O 1.1033(3) 0.7397(2) 0.14474(19) 0.0338(9) Uani 1 1 d . . . . .
F5 F 0.5927(3) 0.8037(3) 0.2863(2) 0.0655(12) Uani 1 1 d . . . . .
N5 N 0.3959(4) 0.2627(3) 0.4087(2) 0.0371(12) Uani 1 1 d . . . . .
F34 F 0.6677(4) 0.1469(3) 0.4906(2) 0.0892(16) Uani 1 1 d . . . . .
O10 O 0.4888(3) 0.4547(2) 0.36045(18) 0.0345(9) Uani 1 1 d . . . . .
F28 F 0.5439(4) 0.5647(3) 0.05948(18) 0.0683(13) Uani 1 1 d . . . . .
C2AA C 0.7603(4) 0.4463(3) 0.2781(3) 0.0315(13) Uani 1 1 d . . . . .
H2AA H 0.751605 0.439795 0.233935 0.038 Uiso 1 1 calc R U . . .
C63 C 0.8103(4) 0.9589(3) 0.1171(3) 0.0308(13) Uani 1 1 d . . . . .
H63 H 0.858083 0.936490 0.084671 0.037 Uiso 1 1 calc R U . . .
N3 N 0.9695(3) 0.6369(3) 0.1921(2) 0.0304(11) Uani 1 1 d . . . . .
C62 C 0.7384(5) 1.0272(4) 0.0990(3) 0.0361(14) Uani 1 1 d . . . . .
H62 H 0.736266 1.050002 0.054711 0.043 Uiso 1 1 calc R U . . .
C64 C 0.7473(4) 0.9569(3) 0.2229(3) 0.0289(13) Uani 1 1 d . . . . .
H64 H 0.748795 0.931061 0.266336 0.035 Uiso 1 1 calc R U . . .
F35 F 0.8255(4) 0.1520(3) 0.4791(2) 0.0847(16) Uani 1 1 d . . . . .
F33 F 0.9484(3) 0.1518(3) 0.2665(2) 0.1010(19) Uani 1 1 d . . . . .
C38 C 0.4924(4) 0.3434(4) 0.1387(3) 0.0327(14) Uani 1 1 d . . . . .
C27 C 0.8958(4) 0.5234(3) 0.2353(3) 0.0317(13) Uani 1 1 d . . . . .
C60 C 0.6758(4) 1.0262(3) 0.2099(3) 0.0306(13) Uani 1 1 d . . . . .
C40 C 0.5025(4) 0.4206(3) 0.1155(3) 0.0306(13) Uani 1 1 d . . . . .
H40 H 0.480428 0.442456 0.073187 0.037 Uiso 1 1 calc R U . . .
N46 N 0.4172(5) 0.1536(3) 0.4761(3) 0.0625(19) Uani 1 1 d . . . . .
F30 F 0.6508(4) 0.5624(3) 0.1309(2) 0.0852(16) Uani 1 1 d . . . . .
F10 F 0.9614(4) 0.6178(3) 0.4356(2) 0.0884(16) Uani 1 1 d . . . . .
C22 C 1.0661(4) 0.6387(3) 0.0886(3) 0.0296(13) Uani 1 1 d . . . . .
F1 F 0.8559(5) 0.7007(3) 0.0082(2) 0.103(2) Uani 1 1 d . . . . .
F6 F 0.5613(4) 0.7214(4) 0.2245(3) 0.104(2) Uani 1 1 d . . . . .
C36 C 0.4208(5) 0.5161(4) 0.3571(3) 0.0354(14) Uani 1 1 d . . . . .
O8 O 1.0684(4) 0.5608(3) 0.0016(2) 0.0585(14) Uani 1 1 d . . . . .
C9 C 1.0065(5) 0.7283(4) 0.3704(3) 0.0396(15) Uani 1 1 d . . . . .
F19 F 0.2374(4) 0.4853(4) 0.1754(2) 0.0947(17) Uani 1 1 d . . . . .
C24 C 0.9197(4) 0.5977(3) 0.2390(3) 0.0297(13) Uani 1 1 d . . . . .
H24 H 0.899043 0.622415 0.277942 0.036 Uiso 1 1 calc R U . . .
C4 C 0.7285(5) 0.7540(4) 0.2126(3) 0.0366(15) Uani 1 1 d . . . . .
C54 C 0.4417(5) 0.1857(4) 0.4147(3) 0.0387(15) Uani 1 1 d . . . . .
F29 F 0.4919(4) 0.6076(2) 0.1506(2) 0.0787(15) Uani 1 1 d . . . . .
C31 C 0.7132(5) 0.4255(3) 0.3867(3) 0.0340(14) Uani 1 1 d . . . . .
H31 H 0.669650 0.406011 0.420568 0.041 Uiso 1 1 calc R U . . .
F13 F 1.0215(5) 1.0654(3) 0.1123(3) 0.125(2) Uani 1 1 d . . . . .
C23 C 1.0010(4) 0.6002(3) 0.1377(3) 0.0288(13) Uani 1 1 d . . . . .
C33 C 0.3257(4) 0.4878(4) 0.2695(3) 0.0347(14) Uani 1 1 d . . . . .
O16 O 0.4465(5) 0.0822(3) 0.5014(2) 0.087(2) Uani 1 1 d . . . . .
C43 C 0.7812(4) 0.2323(3) 0.2859(3) 0.0346(14) Uani 1 1 d . . . . .
F3 F 0.8113(4) 0.8265(3) -0.0070(2) 0.0925(18) Uani 1 1 d . . . . .
C48 C 0.3221(5) 0.2848(4) 0.4650(3) 0.0414(16) Uani 1 1 d . . . . .
C46 C 0.7121(5) 0.2289(4) 0.3978(3) 0.0380(15) Uani 1 1 d . . . . .
C16 C 1.1717(5) 0.7238(4) 0.0354(3) 0.0408(16) Uani 1 1 d . . . . .
C3 C 0.7251(5) 0.7520(4) 0.1464(3) 0.0433(16) Uani 1 1 d . . . . .
H3 H 0.665473 0.740617 0.130147 0.052 Uiso 1 1 calc R U . . .
C12 C 1.1026(6) 1.0116(4) 0.1085(3) 0.0492(18) Uani 1 1 d . . . . .
C8 C 0.9947(5) 0.8025(4) 0.3945(3) 0.0423(16) Uani 1 1 d . . . . .
H8 H 1.015016 0.804865 0.437225 0.051 Uiso 1 1 calc R U . . .
C29 C 0.8520(5) 0.4938(3) 0.3550(3) 0.0347(14) Uani 1 1 d . . . . .
H29 H 0.904369 0.519399 0.365705 0.042 Uiso 1 1 calc R U . . .
C61 C 0.6696(4) 1.0623(4) 0.1458(3) 0.0360(14) Uani 1 1 d . . . . .
H61 H 0.619796 1.109348 0.134404 0.043 Uiso 1 1 calc R U . . .
C52 C 0.2926(6) 0.1863(5) 0.5676(3) 0.057(2) Uani 1 1 d . . . . .
H52A H 0.240282 0.167878 0.545851 0.086 Uiso 1 1 calc R U . . .
H52B H 0.259622 0.229284 0.594020 0.086 Uiso 1 1 calc R U . . .
H52C H 0.330203 0.141317 0.595922 0.086 Uiso 1 1 calc R U . . .
F2 F 0.7004(4) 0.7564(4) 0.0154(2) 0.115(2) Uani 1 1 d . . . . .
C45 C 0.7912(5) 0.2060(4) 0.3518(3) 0.0431(16) Uani 1 1 d . . . . .
H45 H 0.852992 0.171831 0.365854 0.052 Uiso 1 1 calc R U . . .
C25 C 0.9793(5) 0.5259(4) 0.1295(3) 0.0378(15) Uani 1 1 d . . . . .
H25 H 1.000858 0.501913 0.090307 0.045 Uiso 1 1 calc R U . . .
F11 F 1.1064(5) 0.5992(4) 0.3913(3) 0.134(3) Uani 1 1 d . . . . .
C42 C 0.5571(6) 0.5507(4) 0.1230(3) 0.0456(17) Uani 1 1 d . . . . .
C35 C 0.3399(5) 0.5375(4) 0.3158(3) 0.0486(17) Uani 1 1 d . . . . .
H35 H 0.293094 0.587013 0.319011 0.058 Uiso 1 1 calc R U . . .
C30 C 0.7890(5) 0.4624(4) 0.4035(3) 0.0411(16) Uani 1 1 d . . . . .
H30 H 0.798042 0.466305 0.448122 0.049 Uiso 1 1 calc R U . . .
F20 F 0.1502(3) 0.4879(4) 0.2638(2) 0.0991(19) Uani 1 1 d . . . . .
F16 F 1.2595(4) 0.8054(5) 0.3466(3) 0.131(3) Uani 1 1 d . . . . .
C13 C 1.1823(5) 0.9142(5) 0.1986(4) 0.061(2) Uani 1 1 d . . . . .
H13 H 1.235063 0.944356 0.195837 0.073 Uiso 1 1 calc R U . . .
C11 C 1.1014(5) 0.9387(4) 0.1577(3) 0.0431(16) Uani 1 1 d . . . . .
F17 F 1.3390(4) 0.7497(4) 0.2654(4) 0.128(2) Uani 1 1 d . . . . .
C96 C 0.4542(6) 0.2946(4) 0.0926(3) 0.0477(18) Uani 1 1 d . . . . .
C1 C 0.8049(5) 0.7659(4) 0.1019(3) 0.0339(14) Uani 1 1 d . . . . .
F21 F 0.2015(5) 0.5921(3) 0.2198(3) 0.128(3) Uani 1 1 d . . . . .
C41 C 0.5447(4) 0.4673(4) 0.1530(3) 0.0339(14) Uani 1 1 d . . . . .
F12 F 1.0706(5) 0.6670(3) 0.4728(2) 0.105(2) Uani 1 1 d . . . . .
F18 F 1.3460(5) 0.8674(4) 0.2767(3) 0.142(3) Uani 1 1 d . . . . .
C47 C 0.7330(6) 0.1947(5) 0.4696(3) 0.055(2) Uani 1 1 d . . . . .
C10 C 1.0417(6) 0.6538(5) 0.4175(3) 0.0490(18) Uani 1 1 d . . . . .
C2 C 0.7924(6) 0.7638(5) 0.0283(3) 0.056(2) Uani 1 1 d . . . . .
C5 C 0.6348(6) 0.7392(5) 0.2563(4) 0.058(2) Uani 1 1 d . . . . .
C17 C 1.0959(6) 0.7966(4) -0.0011(4) 0.070(2) Uani 1 1 d . . . . .
H17A H 1.041115 0.776570 -0.018803 0.105 Uiso 1 1 calc R U . . .
H17B H 1.133530 0.823021 -0.036840 0.105 Uiso 1 1 calc R U . . .
H17C H 1.066092 0.835330 0.029832 0.105 Uiso 1 1 calc R U . . .
C32 C 0.8716(5) 0.2043(5) 0.2382(4) 0.057(2) Uani 1 1 d . . . . .
C6 C 0.9537(5) 0.8727(4) 0.3569(3) 0.0411(15) Uani 1 1 d . . . . .
C34 C 0.2274(5) 0.5142(5) 0.2326(4) 0.056(2) Uani 1 1 d . . . . .
C14 C 1.1878(5) 0.8461(5) 0.2439(3) 0.0533(19) Uani 1 1 d . . . . .
C49 C 0.3177(9) 0.3693(5) 0.4783(4) 0.117(5) Uani 1 1 d . . . . .
H49A H 0.386230 0.375943 0.487348 0.175 Uiso 1 1 calc R U . . .
H49B H 0.270804 0.381365 0.516129 0.175 Uiso 1 1 calc R U . . .
H49C H 0.293118 0.406090 0.439981 0.175 Uiso 1 1 calc R U . . .
C19 C 1.1863(5) 0.6483(4) 0.0004(3) 0.0482(17) Uani 1 1 d . . . . .
C18 C 1.2633(6) 0.7514(5) 0.0535(4) 0.070(2) Uani 1 1 d . . . . .
H18A H 1.241511 0.800122 0.075620 0.106 Uiso 1 1 calc R U . . .
H18B H 1.305304 0.763088 0.013973 0.106 Uiso 1 1 calc R U . . .
H18C H 1.303597 0.709161 0.082882 0.106 Uiso 1 1 calc R U . . .
C21 C 1.2835(6) 0.5874(5) 0.0222(3) 0.064(2) Uani 1 1 d . . . . .
H21A H 1.285782 0.582513 0.069848 0.096 Uiso 1 1 calc R U . . .
H21B H 1.344336 0.606201 0.002189 0.096 Uiso 1 1 calc R U . . .
H21C H 1.282082 0.534918 0.008201 0.096 Uiso 1 1 calc R U . . .
C53 C 0.4525(7) 0.2419(6) 0.5559(4) 0.083(3) Uani 1 1 d . . . . .
H53A H 0.496244 0.193444 0.576415 0.125 Uiso 1 1 calc R U . . .
H53B H 0.421046 0.276404 0.589476 0.125 Uiso 1 1 calc R U . . .
H53C H 0.493908 0.271128 0.524427 0.125 Uiso 1 1 calc R U . . .
C15 C 1.2837(7) 0.8187(7) 0.2856(5) 0.083(3) Uani 1 1 d . . . . .
C20 C 1.1869(6) 0.6588(5) -0.0722(3) 0.061(2) Uani 1 1 d . . . . .
H20A H 1.194251 0.606227 -0.088304 0.091 Uiso 1 1 calc R U . . .
H20B H 1.244317 0.683761 -0.089755 0.091 Uiso 1 1 calc R U . . .
H20C H 1.122424 0.693306 -0.086312 0.091 Uiso 1 1 calc R U . . .
C50 C 0.2183(6) 0.2774(8) 0.4429(4) 0.123(5) Uani 1 1 d . . . . .
H50A H 0.213721 0.295285 0.396061 0.184 Uiso 1 1 calc R U . . .
H50B H 0.163602 0.310869 0.467330 0.184 Uiso 1 1 calc R U . . .
H50C H 0.210781 0.221162 0.450993 0.184 Uiso 1 1 calc R U . . .
C51 C 0.3638(7) 0.2168(5) 0.5184(4) 0.073(3) Uani 1 1 d . . . . .
N7 N 0.5353(4) 0.1858(3) 0.3105(2) 0.0303(11) Uani 1 1 d . . . . .
F8 F 0.9580(5) 0.9444(3) 0.4485(2) 0.111(2) Uani 1 1 d . . . . .
F7 F 0.8346(5) 0.9861(3) 0.3851(3) 0.1003(19) Uani 1 1 d . . . . .
C26 C 0.9268(5) 0.4883(4) 0.1783(3) 0.0381(15) Uani 1 1 d . . . . .
H26 H 0.911281 0.437698 0.173291 0.046 Uiso 1 1 calc R U . . .
C55 C 0.5023(5) 0.1419(3) 0.3638(3) 0.0355(14) Uani 1 1 d . . . . .
F9 F 0.9843(5) 1.0045(3) 0.3547(3) 0.108(2) Uani 1 1 d . . . . .
C56 C 0.5231(5) 0.0584(4) 0.3694(3) 0.0477(18) Uani 1 1 d . . . . .
H56 H 0.500501 0.028658 0.407604 0.057 Uiso 1 1 calc R U . . .
C0AA C 0.9365(7) 0.9518(5) 0.3865(4) 0.065(2) Uani 1 1 d . . . . .
C59 C 0.5867(4) 0.1463(3) 0.2627(3) 0.0281(12) Uani 1 1 d . . . . .
H59 H 0.608810 0.177253 0.225017 0.034 Uiso 1 1 calc R U . . .
C57 C 0.5764(5) 0.0191(4) 0.3194(3) 0.0451(17) Uani 1 1 d . . . . .
H57 H 0.590271 -0.037961 0.322628 0.054 Uiso 1 1 calc R U . . .
F14 F 1.1742(6) 1.0500(4) 0.1147(4) 0.166(4) Uani 1 1 d . . . . .
F15 F 1.1114(7) 0.9944(3) 0.0500(2) 0.148(3) Uani 1 1 d . . . . .
C58 C 0.6103(4) 0.0637(3) 0.2637(3) 0.0297(13) Uani 1 1 d . . . . .
F27 F 0.4233(4) 0.2313(3) 0.12000(19) 0.0703(14) Uani 1 1 d . . . . .
F25 F 0.3777(5) 0.3387(3) 0.0587(3) 0.117(2) Uani 1 1 d . . . . .
F26 F 0.5258(5) 0.2709(4) 0.0494(3) 0.135(3) Uani 1 1 d . U . . .
F24 F 0.3911(7) 0.5508(4) 0.4629(2) 0.156(3) Uani 1 1 d . . . . .
F22 F 0.5222(6) 0.5728(4) 0.4188(4) 0.145(3) Uani 1 1 d . . . . .
C1AA C 0.4255(7) 0.5736(4) 0.4073(3) 0.054(2) Uani 1 1 d . . . . .
F23 F 0.3922(6) 0.6461(3) 0.3905(3) 0.141(3) Uani 1 1 d . U . . .

loop_
_atom_site_aniso_label
_atom_site_aniso_U_11
_atom_site_aniso_U_22
_atom_site_aniso_U_33
_atom_site_aniso_U_23
_atom_site_aniso_U_13
_atom_site_aniso_U_12
Gd1 0.02652(16) 0.02705(16) 0.02254(15) -0.00133(12) 0.00037(11) 0.00019(12)
Gd2 0.02926(16) 0.02555(16) 0.01881(14) -0.00177(11) -0.00018(11) 0.00195(12)
O15 0.040(2) 0.030(2) 0.033(2) 0.0036(18) 0.0136(19) 0.0048(19)
O2 0.030(2) 0.031(2) 0.034(2) -0.0050(18) 0.0068(18) 0.0014(18)
N8 0.030(3) 0.025(3) 0.030(3) -0.004(2) 0.002(2) 0.000(2)
N4 0.037(3) 0.027(3) 0.023(2) -0.001(2) -0.003(2) -0.005(2)
O13 0.029(2) 0.029(2) 0.025(2) -0.0031(17) -0.0001(16) 0.0014(17)
O12 0.043(2) 0.031(2) 0.021(2) 0.0044(17) -0.0095(18) -0.0042(19)
O6 0.030(2) 0.044(3) 0.033(2) 0.0015(19) -0.0044(18) -0.004(2)
O11 0.040(2) 0.031(2) 0.0193(19) -0.0022(17) -0.0026(17) 0.0007(18)
O1 0.030(2) 0.033(2) 0.026(2) -0.0085(17) 0.0019(17) -0.0012(18)
O5 0.031(2) 0.031(2) 0.033(2) 0.0036(18) -0.0039(18) -0.0027(18)
O3 0.044(3) 0.034(2) 0.032(2) -0.0064(19) -0.0076(19) 0.0074(19)
F31 0.069(3) 0.081(3) 0.072(3) -0.033(3) 0.026(3) 0.001(3)
F4 0.083(4) 0.066(3) 0.106(4) 0.003(3) 0.057(3) -0.020(3)
O14 0.043(3) 0.035(2) 0.0205(19) 0.0014(17) -0.0045(18) -0.001(2)
N2 0.046(3) 0.044(3) 0.031(3) -0.011(2) 0.011(2) -0.011(3)
O9 0.028(2) 0.037(2) 0.030(2) -0.0020(18) 0.0014(17) 0.0037(19)
N1 0.030(3) 0.027(3) 0.025(2) -0.002(2) 0.003(2) -0.003(2)
F36 0.121(4) 0.090(4) 0.031(2) -0.012(2) -0.028(3) 0.018(3)
O4 0.048(3) 0.032(2) 0.025(2) -0.0022(18) -0.0043(19) -0.006(2)
C28 0.034(3) 0.027(3) 0.031(3) 0.000(3) 0.000(3) -0.002(3)
F32 0.054(3) 0.095(4) 0.060(3) 0.015(3) 0.013(2) -0.023(3)
O7 0.029(2) 0.038(2) 0.036(2) -0.0097(19) 0.0035(18) -0.0079(18)
F5 0.048(2) 0.080(3) 0.066(3) -0.026(2) 0.027(2) -0.009(2)
N5 0.044(3) 0.031(3) 0.031(3) -0.005(2) 0.017(2) -0.001(2)
F34 0.096(4) 0.104(4) 0.053(3) 0.041(3) -0.005(3) -0.017(3)
O10 0.038(2) 0.030(2) 0.030(2) -0.0070(18) -0.0051(18) 0.0092(19)
F28 0.113(4) 0.061(3) 0.032(2) 0.0170(19) -0.014(2) -0.029(3)
C2AA 0.041(3) 0.030(3) 0.021(3) -0.001(2) -0.006(3) -0.001(3)
C63 0.034(3) 0.032(3) 0.025(3) -0.005(3) 0.002(2) -0.002(3)
N3 0.032(3) 0.031(3) 0.025(2) -0.002(2) 0.000(2) 0.001(2)
C62 0.039(4) 0.039(4) 0.029(3) -0.009(3) -0.006(3) 0.000(3)
C64 0.035(3) 0.027(3) 0.024(3) -0.005(2) 0.002(2) -0.004(3)
F35 0.077(3) 0.112(4) 0.041(2) 0.017(2) -0.015(2) 0.027(3)
F33 0.054(3) 0.130(5) 0.076(3) 0.031(3) 0.021(2) 0.049(3)
C38 0.032(3) 0.041(4) 0.023(3) -0.008(3) 0.003(2) -0.002(3)
C27 0.025(3) 0.035(3) 0.034(3) -0.001(3) -0.002(2) -0.003(3)
C60 0.027(3) 0.033(3) 0.031(3) -0.010(3) -0.004(2) 0.001(3)
C40 0.034(3) 0.038(3) 0.018(3) 0.001(2) -0.001(2) -0.005(3)
N46 0.098(5) 0.032(3) 0.044(3) 0.000(3) 0.035(3) 0.004(3)
F30 0.091(4) 0.080(3) 0.092(4) 0.038(3) -0.030(3) -0.053(3)
F10 0.116(5) 0.078(3) 0.070(3) 0.018(3) 0.000(3) -0.033(3)
C22 0.031(3) 0.026(3) 0.029(3) -0.011(3) 0.001(2) 0.002(3)
F1 0.136(5) 0.107(4) 0.051(3) -0.047(3) -0.015(3) 0.033(4)
F6 0.062(3) 0.179(6) 0.103(4) -0.073(4) 0.040(3) -0.077(4)
C36 0.043(4) 0.031(3) 0.029(3) -0.005(3) 0.003(3) -0.002(3)
O8 0.080(4) 0.066(3) 0.038(3) -0.023(3) 0.014(2) -0.032(3)
C9 0.038(4) 0.046(4) 0.032(3) 0.007(3) -0.008(3) -0.004(3)
F19 0.060(3) 0.155(5) 0.055(3) -0.017(3) -0.029(2) 0.024(3)
C24 0.033(3) 0.033(3) 0.022(3) -0.007(2) 0.002(2) -0.001(3)
C4 0.030(3) 0.031(3) 0.049(4) -0.014(3) 0.008(3) -0.005(3)
C54 0.050(4) 0.030(3) 0.029(3) 0.001(3) 0.015(3) 0.001(3)
F29 0.124(4) 0.035(2) 0.067(3) -0.007(2) 0.004(3) 0.006(3)
C31 0.042(4) 0.035(3) 0.024(3) -0.001(3) 0.000(3) -0.007(3)
F13 0.120(5) 0.066(3) 0.142(5) 0.054(3) 0.048(4) 0.033(3)
C23 0.029(3) 0.030(3) 0.025(3) -0.005(2) -0.003(2) 0.001(2)
C33 0.026(3) 0.045(4) 0.028(3) 0.001(3) 0.000(2) 0.002(3)
O16 0.153(6) 0.035(3) 0.048(3) 0.010(2) 0.044(3) 0.012(3)
C43 0.029(3) 0.032(3) 0.036(3) -0.001(3) 0.002(3) 0.007(3)
F3 0.136(5) 0.106(4) 0.041(3) 0.012(3) -0.027(3) -0.041(4)
C48 0.040(4) 0.044(4) 0.035(3) -0.009(3) 0.019(3) 0.000(3)
C46 0.050(4) 0.033(4) 0.029(3) 0.002(3) -0.009(3) -0.007(3)
C16 0.042(4) 0.046(4) 0.030(3) -0.002(3) 0.012(3) -0.005(3)
C3 0.035(4) 0.053(4) 0.047(4) -0.017(3) 0.002(3) -0.017(3)
C12 0.048(4) 0.047(4) 0.052(4) 0.012(4) -0.002(3) -0.017(4)
C8 0.052(4) 0.043(4) 0.032(3) -0.010(3) -0.004(3) -0.006(3)
C29 0.039(4) 0.036(3) 0.032(3) -0.002(3) -0.007(3) -0.012(3)
C61 0.032(3) 0.035(3) 0.035(3) -0.005(3) -0.007(3) 0.009(3)
C52 0.059(5) 0.065(5) 0.044(4) 0.002(4) 0.024(4) -0.016(4)
F2 0.084(4) 0.225(7) 0.059(3) -0.041(4) -0.014(3) -0.065(4)
C45 0.037(4) 0.043(4) 0.040(4) 0.003(3) -0.008(3) 0.010(3)
C25 0.041(4) 0.040(4) 0.032(3) -0.014(3) 0.002(3) -0.004(3)
F11 0.152(6) 0.115(5) 0.069(3) 0.026(3) 0.030(4) 0.091(4)
C42 0.072(5) 0.035(4) 0.031(3) 0.006(3) -0.009(3) -0.014(4)
C35 0.054(4) 0.033(4) 0.049(4) -0.005(3) -0.009(3) 0.015(3)
C30 0.051(4) 0.048(4) 0.025(3) -0.003(3) -0.009(3) -0.012(3)
F20 0.039(3) 0.181(6) 0.077(3) 0.001(4) -0.006(2) -0.028(3)
F16 0.092(4) 0.228(8) 0.074(4) 0.052(4) -0.050(3) -0.060(5)
C13 0.043(4) 0.071(5) 0.068(5) 0.024(4) -0.017(4) -0.025(4)
C11 0.049(4) 0.035(4) 0.045(4) 0.002(3) -0.001(3) -0.012(3)
F17 0.053(3) 0.145(6) 0.163(6) 0.037(5) -0.025(4) 0.010(4)
C96 0.067(5) 0.059(5) 0.021(3) 0.000(3) -0.004(3) -0.024(4)
C1 0.040(4) 0.031(3) 0.031(3) -0.008(3) -0.004(3) -0.004(3)
F21 0.110(5) 0.071(4) 0.196(7) 0.015(4) -0.102(5) 0.016(3)
C41 0.028(3) 0.040(4) 0.028(3) 0.001(3) 0.003(2) 0.003(3)
F12 0.177(6) 0.076(3) 0.063(3) 0.018(3) -0.074(4) -0.022(4)
F18 0.091(4) 0.181(7) 0.169(6) 0.066(5) -0.079(4) -0.084(5)
C47 0.069(5) 0.053(5) 0.034(4) 0.012(4) -0.009(4) 0.004(4)
C10 0.049(4) 0.065(5) 0.026(3) 0.004(3) -0.005(3) 0.001(4)
C2 0.047(4) 0.087(6) 0.041(4) -0.024(4) -0.005(3) -0.015(4)
C5 0.049(5) 0.058(5) 0.068(5) -0.023(4) 0.017(4) -0.013(4)
C17 0.085(6) 0.052(5) 0.060(5) 0.007(4) 0.033(4) -0.006(4)
C32 0.036(4) 0.069(5) 0.052(5) 0.005(4) 0.002(3) 0.015(4)
C6 0.042(4) 0.042(4) 0.037(4) -0.006(3) -0.002(3) -0.001(3)
C34 0.041(4) 0.061(5) 0.061(5) -0.019(4) -0.023(4) 0.018(4)
C14 0.035(4) 0.084(6) 0.039(4) 0.000(4) -0.004(3) -0.010(4)
C49 0.206(13) 0.061(6) 0.076(6) -0.025(5) 0.087(7) -0.033(7)
C19 0.052(4) 0.052(4) 0.039(4) -0.007(3) 0.015(3) -0.010(4)
C18 0.052(5) 0.101(7) 0.066(5) -0.028(5) 0.027(4) -0.034(5)
C21 0.062(5) 0.065(5) 0.050(4) -0.003(4) 0.017(4) 0.011(4)
C53 0.082(7) 0.104(8) 0.069(6) -0.030(5) 0.006(5) -0.023(6)
C15 0.055(6) 0.106(8) 0.089(7) 0.029(6) -0.030(5) -0.028(6)
C20 0.072(5) 0.075(6) 0.035(4) -0.005(4) 0.014(4) -0.019(4)
C50 0.030(5) 0.251(15) 0.073(6) -0.010(8) 0.016(4) -0.007(7)
C51 0.088(7) 0.056(5) 0.063(5) -0.007(4) 0.037(5) 0.002(5)
N7 0.033(3) 0.029(3) 0.025(2) 0.001(2) 0.002(2) 0.000(2)
F8 0.197(7) 0.071(3) 0.065(3) -0.031(3) -0.049(4) 0.004(4)
F7 0.111(5) 0.073(3) 0.110(4) -0.057(3) -0.017(4) 0.030(3)
C26 0.041(4) 0.037(4) 0.037(3) -0.004(3) 0.003(3) -0.009(3)
C55 0.040(4) 0.032(3) 0.029(3) 0.000(3) 0.009(3) 0.001(3)
F9 0.169(6) 0.067(3) 0.103(4) -0.017(3) 0.003(4) -0.054(4)
C56 0.058(4) 0.027(3) 0.051(4) 0.004(3) 0.021(3) -0.006(3)
C0AA 0.095(7) 0.058(5) 0.043(4) -0.027(4) -0.016(4) -0.001(5)
C59 0.033(3) 0.028(3) 0.021(3) -0.003(2) 0.000(2) -0.001(2)
C57 0.056(4) 0.023(3) 0.047(4) 0.003(3) 0.015(3) 0.004(3)
F14 0.164(7) 0.151(6) 0.200(7) 0.111(6) -0.094(6) -0.115(6)
F15 0.323(10) 0.062(3) 0.050(3) 0.009(3) 0.054(4) -0.047(5)
C58 0.029(3) 0.029(3) 0.030(3) -0.006(3) 0.000(2) -0.001(2)
F27 0.116(4) 0.063(3) 0.047(2) 0.005(2) -0.019(3) -0.053(3)
F25 0.166(6) 0.083(4) 0.119(5) 0.019(3) -0.103(5) -0.048(4)
F26 0.155(5) 0.178(6) 0.115(4) -0.117(4) 0.086(4) -0.108(5)
F24 0.310(11) 0.138(6) 0.047(3) -0.049(4) 0.050(5) -0.103(7)
F22 0.134(6) 0.139(6) 0.193(7) -0.121(6) -0.033(5) -0.026(5)
C1AA 0.076(6) 0.035(4) 0.044(4) -0.020(3) -0.017(4) 0.018(4)
F23 0.251(7) 0.056(3) 0.108(4) -0.040(3) -0.082(4) 0.036(4)

loop_
_atom_type_symbol
_atom_type_description
_atom_type_scat_dispersion_real
_atom_type_scat_dispersion_imag
_atom_type_scat_source
C C 0.0033 0.0016 'International Tables Vol C Tables 4.2.6.8 and 6.1.1.4'
H H 0.0000 0.0000 'International Tables Vol C Tables 4.2.6.8 and 6.1.1.4'
F F 0.0171 0.0103 'International Tables Vol C Tables 4.2.6.8 and 6.1.1.4'
Gd Gd -0.1653 3.9035 'International Tables Vol C Tables 4.2.6.8 and 6.1.1.4'
N N 0.0061 0.0033 'International Tables Vol C Tables 4.2.6.8 and 6.1.1.4'
O O 0.0106 0.0060 'International Tables Vol C Tables 4.2.6.8 and 6.1.1.4'

loop_
_geom_angle_atom_site_label_1
_geom_angle_atom_site_label_2
_geom_angle_atom_site_label_3
_geom_angle
_geom_angle_site_symmetry_1
_geom_angle_site_symmetry_3
_geom_angle_publ_flag
O2 Gd1 N8 69.13(13) . . ?
O2 Gd1 O6 142.08(13) . . ?
O2 Gd1 O1 73.74(13) . . ?
O2 Gd1 O3 84.00(14) . . ?
O2 Gd1 O4 75.47(14) . . ?
O2 Gd1 N3 72.45(13) . . ?
N8 Gd1 N3 126.76(13) . . ?
O6 Gd1 N8 125.42(14) . . ?
O6 Gd1 N3 107.57(14) . . ?
O1 Gd1 N8 68.66(13) . . ?
O1 Gd1 O6 142.45(13) . . ?
O1 Gd1 O4 133.20(13) . . ?
O1 Gd1 N3 66.14(13) . . ?
O5 Gd1 O2 135.34(13) . . ?
O5 Gd1 N8 66.29(13) . . ?
O5 Gd1 O6 71.68(13) . . ?
O5 Gd1 O1 87.78(13) . . ?
O5 Gd1 O3 83.54(13) . . ?
O5 Gd1 O4 138.13(13) . . ?
O5 Gd1 N3 136.01(13) . . ?
O3 Gd1 N8 70.12(13) . . ?
O3 Gd1 O6 72.09(14) . . ?
O3 Gd1 O1 137.88(13) . . ?
O3 Gd1 O4 70.95(13) . . ?
O3 Gd1 N3 139.48(13) . . ?
O4 Gd1 N8 129.15(13) . . ?
O4 Gd1 O6 69.17(13) . . ?
O4 Gd1 N3 71.46(13) . . ?
O7 Gd1 O2 135.45(13) . . ?
O7 Gd1 N8 126.67(14) . . ?
O7 Gd1 O6 68.54(13) . . ?
O7 Gd1 O1 75.82(13) . . ?
O7 Gd1 O5 74.05(13) . . ?
O7 Gd1 O3 139.07(14) . . ?
O7 Gd1 O4 104.18(14) . . ?
O7 Gd1 N3 65.77(13) . . ?
O15 Gd2 N4 132.57(13) . . ?
O15 Gd2 O13 137.01(13) . . ?
O15 Gd2 O12 135.85(13) . . ?
O15 Gd2 O11 98.92(14) . . ?
O15 Gd2 O14 80.15(14) . . ?
O15 Gd2 O9 65.62(13) . . ?
O15 Gd2 N7 65.10(13) . . ?
N4 Gd2 N7 128.11(14) . . ?
O13 Gd2 N4 68.33(13) . . ?
O13 Gd2 O9 141.36(12) . . ?
O13 Gd2 N7 73.24(13) . . ?
O12 Gd2 N4 69.67(13) . . ?
O12 Gd2 O13 83.45(13) . . ?
O12 Gd2 O11 71.18(12) . . ?
O12 Gd2 O14 138.92(13) . . ?
O12 Gd2 O9 70.75(13) . . ?
O12 Gd2 N7 138.18(13) . . ?
O11 Gd2 N4 128.47(13) . . ?
O11 Gd2 O13 75.17(13) . . ?
O11 Gd2 O14 131.71(13) . . ?
O11 Gd2 O9 69.60(13) . . ?
O11 Gd2 N7 69.55(13) . . ?
O14 Gd2 N4 70.22(13) . . ?
O14 Gd2 O13 73.93(13) . . ?
O14 Gd2 O9 143.24(13) . . ?
O14 Gd2 N7 66.53(13) . . ?
O9 Gd2 N4 124.25(13) . . ?
O9 Gd2 N7 107.57(13) . . ?
O10 Gd2 O15 75.20(14) . . ?
O10 Gd2 N4 67.15(14) . . ?
O10 Gd2 O13 135.21(13) . . ?
O10 Gd2 O12 85.81(13) . . ?
O10 Gd2 O11 140.20(13) . . ?
O10 Gd2 O14 86.78(13) . . ?
O10 Gd2 O9 72.35(13) . . ?
O10 Gd2 N7 134.80(13) . . ?
N5 O15 Gd2 129.1(3) . . ?
C4 O2 Gd1 133.3(4) . . ?
C63 N8 Gd1 121.4(4) . . ?
C63 N8 C64 117.1(5) . . ?
C64 N8 Gd1 121.4(4) . . ?
C2AA N4 Gd2 122.7(3) . . ?
C2AA N4 C31 116.3(5) . . ?
C31 N4 Gd2 120.9(4) . . ?
C43 O13 Gd2 132.5(3) . . ?
C41 O12 Gd2 133.7(4) . . ?
C14 O6 Gd1 135.0(4) . . ?
C38 O11 Gd2 133.6(4) . . ?
C1 O1 Gd1 133.0(4) . . ?
C11 O5 Gd1 135.8(4) . . ?
C6 O3 Gd1 133.7(4) . . ?
C46 O14 Gd2 132.1(4) . . ?
C22 N2 C19 111.3(5) . . ?
O8 N2 C22 127.3(5) . . ?
O8 N2 C19 120.9(5) . . ?
C33 O9 Gd2 132.6(4) . . ?
O7 N1 C22 128.0(4) . . ?
O7 N1 C16 118.4(4) . . ?
C22 N1 C16 113.5(5) . . ?
C9 O4 Gd1 132.9(4) . . ?
C2AA C28 C27 120.6(5) . . ?
C2AA C28 C29 118.1(5) . . ?
C29 C28 C27 121.2(5) . . ?
N1 O7 Gd1 132.7(3) . . ?
O15 N5 C54 127.7(5) . . ?
O15 N5 C48 118.9(5) . . ?
C54 N5 C48 113.0(5) . . ?
C36 O10 Gd2 135.2(4) . . ?
N4 C2AA C28 124.6(5) . . ?
N4 C2AA H2AA 117.7 . . ?
C28 C2AA H2AA 117.7 . . ?
N8 C63 H63 118.6 . . ?
N8 C63 C62 122.8(5) . . ?
C62 C63 H63 118.6 . . ?
C24 N3 Gd1 113.6(3) . . ?
C24 N3 C23 117.0(5) . . ?
C23 N3 Gd1 128.4(3) . . ?
C63 C62 H62 120.1 . . ?
C63 C62 C61 119.7(5) . . ?
C61 C62 H62 120.1 . . ?
N8 C64 H64 117.9 . . ?
N8 C64 C60 124.2(5) . . ?
C60 C64 H64 117.9 . . ?
O11 C38 C40 128.1(5) . . ?
O11 C38 C96 114.2(5) . . ?
C40 C38 C96 117.7(5) . . ?
C24 C27 C28 119.8(5) . . ?
C26 C27 C28 123.3(5) . . ?
C26 C27 C24 116.8(5) . . ?
C64 C60 C61 118.3(5) . . ?
C64 C60 C58 120.5(5) . 1_565 ?
C61 C60 C58 121.1(5) . 1_565 ?
C38 C40 H40 119.4 . . ?
C38 C40 C41 121.3(5) . . ?
C41 C40 H40 119.4 . . ?
C54 N46 C51 112.2(5) . . ?
O16 N46 C54 127.3(5) . . ?
O16 N46 C51 119.7(5) . . ?
N2 C22 C23 125.4(5) . . ?
N1 C22 N2 107.2(5) . . ?
N1 C22 C23 127.2(5) . . ?
O10 C36 C35 128.7(6) . . ?
O10 C36 C1AA 114.7(6) . . ?
C35 C36 C1AA 116.6(6) . . ?
O4 C9 C8 128.4(6) . . ?
O4 C9 C10 114.4(6) . . ?
C8 C9 C10 117.1(6) . . ?
N3 C24 C27 124.7(5) . . ?
N3 C24 H24 117.6 . . ?
C27 C24 H24 117.6 . . ?
O2 C4 C3 128.6(6) . . ?
O2 C4 C5 113.3(6) . . ?
C3 C4 C5 118.2(6) . . ?
N5 C54 N46 107.5(5) . . ?
N5 C54 C55 126.5(5) . . ?
N46 C54 C55 126.0(5) . . ?
N4 C31 H31 118.5 . . ?
N4 C31 C30 123.0(5) . . ?
C30 C31 H31 118.5 . . ?
N3 C23 C22 117.5(5) . . ?
N3 C23 C25 122.1(5) . . ?
C25 C23 C22 120.2(5) . . ?
O9 C33 C35 128.5(6) . . ?
O9 C33 C34 115.5(6) . . ?
C35 C33 C34 115.9(6) . . ?
O13 C43 C45 129.9(5) . . ?
O13 C43 C32 112.0(5) . . ?
C45 C43 C32 118.1(5) . . ?
N5 C48 C50 104.7(6) . . ?
N5 C48 C51 100.6(5) . . ?
C49 C48 N5 111.3(5) . . ?
C49 C48 C50 109.2(8) . . ?
C49 C48 C51 117.7(7) . . ?
C50 C48 C51 112.3(7) . . ?
O14 C46 C45 130.4(6) . . ?
O14 C46 C47 113.8(6) . . ?
C45 C46 C47 115.8(6) . . ?
N1 C16 C17 103.9(5) . . ?
N1 C16 C19 100.1(5) . . ?
C19 C16 C17 111.6(6) . . ?
C18 C16 N1 110.7(5) . . ?
C18 C16 C17 109.9(6) . . ?
C18 C16 C19 119.2(6) . . ?
C4 C3 H3 118.4 . . ?
C4 C3 C1 123.1(6) . . ?
C1 C3 H3 118.4 . . ?
F13 C12 C11 113.0(6) . . ?
F13 C12 F14 103.1(7) . . ?
F14 C12 C11 114.9(6) . . ?
F15 C12 F13 106.1(7) . . ?
F15 C12 C11 112.5(6) . . ?
F15 C12 F14 106.4(7) . . ?
C9 C8 H8 119.6 . . ?
C6 C8 C9 120.8(6) . . ?
C6 C8 H8 119.6 . . ?
C28 C29 H29 121.0 . . ?
C30 C29 C28 118.0(5) . . ?
C30 C29 H29 121.0 . . ?
C62 C61 C60 117.8(5) . . ?
C62 C61 H61 121.1 . . ?
C60 C61 H61 121.1 . . ?
H52A C52 H52B 109.5 . . ?
H52A C52 H52C 109.5 . . ?
H52B C52 H52C 109.5 . . ?
C51 C52 H52A 109.5 . . ?
C51 C52 H52B 109.5 . . ?
C51 C52 H52C 109.5 . . ?
C43 C45 C46 121.1(6) . . ?
C43 C45 H45 119.4 . . ?
C46 C45 H45 119.4 . . ?
C23 C25 H25 120.5 . . ?
C26 C25 C23 119.0(5) . . ?
C26 C25 H25 120.5 . . ?
F28 C42 F30 105.8(6) . . ?
F28 C42 C41 114.4(5) . . ?
F30 C42 C41 111.0(6) . . ?
F29 C42 F28 106.6(6) . . ?
F29 C42 F30 106.9(6) . . ?
F29 C42 C41 111.6(6) . . ?
C36 C35 C33 121.6(6) . . ?
C36 C35 H35 119.2 . . ?
C33 C35 H35 119.2 . . ?
C31 C30 C29 120.0(5) . . ?
C31 C30 H30 120.0 . . ?
C29 C30 H30 120.0 . . ?
C11 C13 H13 119.4 . . ?
C11 C13 C14 121.2(6) . . ?
C14 C13 H13 119.4 . . ?
O5 C11 C12 113.7(6) . . ?
O5 C11 C13 128.1(6) . . ?
C13 C11 C12 118.1(6) . . ?
F27 C96 C38 115.3(5) . . ?
F27 C96 F25 107.1(6) . . ?
F27 C96 F26 106.8(7) . . ?
F25 C96 C38 111.5(6) . . ?
F26 C96 C38 110.2(6) . . ?
F26 C96 F25 105.4(6) . . ?
O1 C1 C3 128.3(5) . . ?
O1 C1 C2 112.7(5) . . ?
C3 C1 C2 119.0(6) . . ?
O12 C41 C40 127.3(6) . . ?
O12 C41 C42 114.5(5) . . ?
C40 C41 C42 118.2(5) . . ?
F36 C47 F34 106.3(6) . . ?
F36 C47 F35 108.5(6) . . ?
F36 C47 C46 110.8(6) . . ?
F34 C47 C46 109.1(6) . . ?
F35 C47 F34 106.7(6) . . ?
F35 C47 C46 115.1(6) . . ?
F10 C10 C9 109.1(6) . . ?
F11 C10 F10 103.2(7) . . ?
F11 C10 C9 113.3(6) . . ?
F11 C10 F12 111.9(7) . . ?
F12 C10 F10 102.5(6) . . ?
F12 C10 C9 115.4(6) . . ?
F1 C2 C1 109.2(6) . . ?
F3 C2 F1 107.9(7) . . ?
F3 C2 F2 107.1(7) . . ?
F3 C2 C1 113.1(6) . . ?
F2 C2 F1 106.2(7) . . ?
F2 C2 C1 113.0(6) . . ?
F4 C5 C4 110.2(6) . . ?
F5 C5 F4 106.5(6) . . ?
F5 C5 C4 111.1(6) . . ?
F6 C5 F4 108.2(7) . . ?
F6 C5 F5 106.6(6) . . ?
F6 C5 C4 113.9(6) . . ?
C16 C17 H17A 109.5 . . ?
C16 C17 H17B 109.5 . . ?
C16 C17 H17C 109.5 . . ?
H17A C17 H17B 109.5 . . ?
H17A C17 H17C 109.5 . . ?
H17B C17 H17C 109.5 . . ?
F31 C32 F32 107.2(6) . . ?
F31 C32 F33 107.8(7) . . ?
F31 C32 C43 111.1(6) . . ?
F32 C32 F33 106.8(6) . . ?
F32 C32 C43 110.1(6) . . ?
F33 C32 C43 113.5(6) . . ?
O3 C6 C8 127.7(6) . . ?
O3 C6 C0AA 113.3(6) . . ?
C8 C6 C0AA 119.0(6) . . ?
F19 C34 C33 111.4(6) . . ?
F20 C34 F19 105.5(6) . . ?
F20 C34 C33 112.4(6) . . ?
F21 C34 F19 105.7(7) . . ?
F21 C34 C33 112.9(6) . . ?
F21 C34 F20 108.5(7) . . ?
O6 C14 C13 128.1(6) . . ?
O6 C14 C15 113.0(7) . . ?
C13 C14 C15 118.8(7) . . ?
C48 C49 H49A 109.5 . . ?
C48 C49 H49B 109.5 . . ?
C48 C49 H49C 109.5 . . ?
H49A C49 H49B 109.5 . . ?
H49A C49 H49C 109.5 . . ?
H49B C49 H49C 109.5 . . ?
N2 C19 C16 101.3(5) . . ?
N2 C19 C21 106.3(6) . . ?
N2 C19 C20 111.0(6) . . ?
C16 C19 C21 111.0(6) . . ?
C20 C19 C16 117.7(6) . . ?
C20 C19 C21 108.9(6) . . ?
C16 C18 H18A 109.5 . . ?
C16 C18 H18B 109.5 . . ?
C16 C18 H18C 109.5 . . ?
H18A C18 H18B 109.5 . . ?
H18A C18 H18C 109.5 . . ?
H18B C18 H18C 109.5 . . ?
C19 C21 H21A 109.5 . . ?
C19 C21 H21B 109.5 . . ?
C19 C21 H21C 109.5 . . ?
H21A C21 H21B 109.5 . . ?
H21A C21 H21C 109.5 . . ?
H21B C21 H21C 109.5 . . ?
H53A C53 H53B 109.5 . . ?
H53A C53 H53C 109.5 . . ?
H53B C53 H53C 109.5 . . ?
C51 C53 H53A 109.5 . . ?
C51 C53 H53B 109.5 . . ?
C51 C53 H53C 109.5 . . ?
F16 C15 F17 108.2(9) . . ?
F16 C15 F18 110.3(9) . . ?
F16 C15 C14 112.1(8) . . ?
F17 C15 C14 108.5(8) . . ?
F18 C15 F17 104.0(9) . . ?
F18 C15 C14 113.4(8) . . ?
C19 C20 H20A 109.5 . . ?
C19 C20 H20B 109.5 . . ?
C19 C20 H20C 109.5 . . ?
H20A C20 H20B 109.5 . . ?
H20A C20 H20C 109.5 . . ?
H20B C20 H20C 109.5 . . ?
C48 C50 H50A 109.5 . . ?
C48 C50 H50B 109.5 . . ?
C48 C50 H50C 109.5 . . ?
H50A C50 H50B 109.5 . . ?
H50A C50 H50C 109.5 . . ?
H50B C50 H50C 109.5 . . ?
N46 C51 C48 99.9(6) . . ?
N46 C51 C53 106.2(7) . . ?
C48 C51 C53 110.0(7) . . ?
C52 C51 N46 112.2(6) . . ?
C52 C51 C48 119.5(7) . . ?
C52 C51 C53 108.2(7) . . ?
C55 N7 Gd2 128.1(4) . . ?
C59 N7 Gd2 113.1(3) . . ?
C59 N7 C55 117.7(5) . . ?
C27 C26 H26 119.8 . . ?
C25 C26 C27 120.3(6) . . ?
C25 C26 H26 119.8 . . ?
N7 C55 C54 117.4(5) . . ?
N7 C55 C56 121.5(5) . . ?
C56 C55 C54 121.1(5) . . ?
C55 C56 H56 120.2 . . ?
C57 C56 C55 119.6(6) . . ?
C57 C56 H56 120.2 . . ?
F8 C0AA C6 114.3(7) . . ?
F8 C0AA F7 105.1(7) . . ?
F7 C0AA C6 108.5(6) . . ?
F9 C0AA C6 114.2(7) . . ?
F9 C0AA F8 108.3(7) . . ?
F9 C0AA F7 105.7(7) . . ?
N7 C59 H59 117.6 . . ?
N7 C59 C58 124.9(5) . . ?
C58 C59 H59 117.6 . . ?
C56 C57 H57 120.2 . . ?
C56 C57 C58 119.6(5) . . ?
C58 C57 H57 120.2 . . ?
C59 C58 C60 119.9(5) . 1_545 ?
C59 C58 C57 116.7(5) . . ?
C57 C58 C60 123.2(5) . 1_545 ?
F24 C1AA C36 112.6(7) . . ?
F24 C1AA F22 101.5(7) . . ?
F22 C1AA C36 110.2(6) . . ?
F23 C1AA C36 116.2(6) . . ?
F23 C1AA F24 112.5(7) . . ?
F23 C1AA F22 102.2(8) . . ?

loop_
_geom_bond_atom_site_label_1
_geom_bond_atom_site_label_2
_geom_bond_distance
_geom_bond_site_symmetry_2
_geom_bond_publ_flag
Gd1 O2 2.380(4) . ?
Gd1 N8 2.690(5) . ?
Gd1 O6 2.421(4) . ?
Gd1 O1 2.399(4) . ?
Gd1 O5 2.368(4) . ?
Gd1 O3 2.396(4) . ?
Gd1 O4 2.403(4) . ?
Gd1 O7 2.346(4) . ?
Gd1 N3 2.777(5) . ?
Gd2 O15 2.370(4) . ?
Gd2 N4 2.696(5) . ?
Gd2 O13 2.402(4) . ?
Gd2 O12 2.392(4) . ?
Gd2 O11 2.395(3) . ?
Gd2 O14 2.400(4) . ?
Gd2 O9 2.448(4) . ?
Gd2 O10 2.355(4) . ?
Gd2 N7 2.777(5) . ?
O15 N5 1.294(6) . ?
O2 C4 1.251(7) . ?
N8 C63 1.330(7) . ?
N8 C64 1.344(6) . ?
N4 C2AA 1.348(7) . ?
N4 C31 1.348(7) . ?
O13 C43 1.249(6) . ?
O12 C41 1.255(6) . ?
O6 C14 1.240(8) . ?
O11 C38 1.252(6) . ?
O1 C1 1.239(7) . ?
O5 C11 1.266(7) . ?
O3 C6 1.269(7) . ?
F31 C32 1.320(8) . ?
F4 C5 1.339(9) . ?
O14 C46 1.250(7) . ?
N2 C22 1.369(7) . ?
N2 O8 1.260(6) . ?
N2 C19 1.477(8) . ?
O9 C33 1.235(7) . ?
N1 O7 1.290(5) . ?
N1 C22 1.318(7) . ?
N1 C16 1.498(7) . ?
F36 C47 1.313(8) . ?
O4 C9 1.255(7) . ?
C28 C2AA 1.389(8) . ?
C28 C27 1.491(8) . ?
C28 C29 1.391(8) . ?
F32 C32 1.329(8) . ?
F5 C5 1.331(8) . ?
N5 C54 1.328(7) . ?
N5 C48 1.500(7) . ?
F34 C47 1.330(9) . ?
O10 C36 1.238(7) . ?
F28 C42 1.321(7) . ?
C2AA H2AA 0.9500 . ?
C63 H63 0.9500 . ?
C63 C62 1.382(8) . ?
N3 C24 1.328(7) . ?
N3 C23 1.350(7) . ?
C62 H62 0.9500 . ?
C62 C61 1.386(8) . ?
C64 H64 0.9500 . ?
C64 C60 1.373(7) . ?
F35 C47 1.316(8) . ?
F33 C32 1.335(8) . ?
C38 C40 1.379(8) . ?
C38 C96 1.518(8) . ?
C27 C24 1.385(8) . ?
C27 C26 1.383(8) . ?
C60 C61 1.392(8) . ?
C60 C58 1.486(7) 1_565 ?
C40 H40 0.9500 . ?
C40 C41 1.398(8) . ?
N46 C54 1.364(7) . ?
N46 O16 1.263(7) . ?
N46 C51 1.502(9) . ?
F30 C42 1.333(8) . ?
F10 C10 1.352(8) . ?
C22 C23 1.472(8) . ?
F1 C2 1.319(9) . ?
F6 C5 1.325(8) . ?
C36 C35 1.387(9) . ?
C36 C1AA 1.527(8) . ?
C9 C8 1.394(9) . ?
C9 C10 1.521(9) . ?
F19 C34 1.323(8) . ?
C24 H24 0.9500 . ?
C4 C3 1.376(8) . ?
C4 C5 1.535(9) . ?
C54 C55 1.462(8) . ?
F29 C42 1.319(8) . ?
C31 H31 0.9500 . ?
C31 C30 1.383(8) . ?
F13 C12 1.273(8) . ?
C23 C25 1.392(8) . ?
C33 C35 1.401(9) . ?
C33 C34 1.525(8) . ?
C43 C45 1.387(8) . ?
C43 C32 1.536(8) . ?
F3 C2 1.281(9) . ?
C48 C49 1.492(10) . ?
C48 C50 1.526(10) . ?
C48 C51 1.546(10) . ?
C46 C45 1.394(8) . ?
C46 C47 1.550(8) . ?
C16 C17 1.584(10) . ?
C16 C19 1.526(9) . ?
C16 C18 1.486(9) . ?
C3 H3 0.9500 . ?
C3 C1 1.395(8) . ?
C12 C11 1.513(9) . ?
C12 F14 1.289(8) . ?
C12 F15 1.269(8) . ?
C8 H8 0.9500 . ?
C8 C6 1.381(8) . ?
C29 H29 0.9500 . ?
C29 C30 1.390(8) . ?
C61 H61 0.9500 . ?
C52 H52A 0.9800 . ?
C52 H52B 0.9800 . ?
C52 H52C 0.9800 . ?
C52 C51 1.465(9) . ?
F2 C2 1.311(8) . ?
C45 H45 0.9500 . ?
C25 H25 0.9500 . ?
C25 C26 1.360(8) . ?
F11 C10 1.278(8) . ?
C42 C41 1.521(8) . ?
C35 H35 0.9500 . ?
C30 H30 0.9500 . ?
F20 C34 1.306(9) . ?
F16 C15 1.283(11) . ?
C13 H13 0.9500 . ?
C13 C11 1.385(9) . ?
C13 C14 1.396(10) . ?
F17 C15 1.352(12) . ?
C96 F27 1.292(7) . ?
C96 F25 1.327(9) . ?
C96 F26 1.294(8) . ?
C1 C2 1.545(8) . ?
F21 C34 1.306(8) . ?
F12 C10 1.292(7) . ?
F18 C15 1.284(10) . ?
C17 H17A 0.9800 . ?
C17 H17B 0.9800 . ?
C17 H17C 0.9800 . ?
C6 C0AA 1.519(9) . ?
C14 C15 1.553(10) . ?
C49 H49A 0.9800 . ?
C49 H49B 0.9800 . ?
C49 H49C 0.9800 . ?
C19 C21 1.546(10) . ?
C19 C20 1.487(8) . ?
C18 H18A 0.9800 . ?
C18 H18B 0.9800 . ?
C18 H18C 0.9800 . ?
C21 H21A 0.9800 . ?
C21 H21B 0.9800 . ?
C21 H21C 0.9800 . ?
C53 H53A 0.9800 . ?
C53 H53B 0.9800 . ?
C53 H53C 0.9800 . ?
C53 C51 1.616(12) . ?
C20 H20A 0.9800 . ?
C20 H20B 0.9800 . ?
C20 H20C 0.9800 . ?
C50 H50A 0.9800 . ?
C50 H50B 0.9800 . ?
C50 H50C 0.9800 . ?
N7 C55 1.355(7) . ?
N7 C59 1.332(6) . ?
F8 C0AA 1.316(8) . ?
F7 C0AA 1.368(10) . ?
C26 H26 0.9500 . ?
C55 C56 1.390(8) . ?
F9 C0AA 1.299(10) . ?
C56 H56 0.9500 . ?
C56 C57 1.374(8) . ?
C59 H59 0.9500 . ?
C59 C58 1.381(7) . ?
C57 H57 0.9500 . ?
C57 C58 1.402(8) . ?
F24 C1AA 1.251(9) . ?
F22 C1AA 1.328(9) . ?
C1AA F23 1.243(8) . ?

loop_
_geom_torsion_atom_site_label_1
_geom_torsion_atom_site_label_2
_geom_torsion_atom_site_label_3
_geom_torsion_atom_site_label_4
_geom_torsion
_geom_torsion_site_symmetry_1
_geom_torsion_site_symmetry_2
_geom_torsion_site_symmetry_3
_geom_torsion_site_symmetry_4
_geom_torsion_publ_flag
Gd1 O2 C4 C3 0.3(10) . . . . ?
Gd1 O2 C4 C5 -179.3(4) . . . . ?
Gd1 N8 C63 C62 -176.3(4) . . . . ?
Gd1 N8 C64 C60 173.8(4) . . . . ?
Gd1 O6 C14 C13 1.2(12) . . . . ?
Gd1 O6 C14 C15 -177.3(6) . . . . ?
Gd1 O1 C1 C3 -0.2(10) . . . . ?
Gd1 O1 C1 C2 179.3(4) . . . . ?
Gd1 O5 C11 C12 -177.9(4) . . . . ?
Gd1 O5 C11 C13 4.8(11) . . . . ?
Gd1 O3 C6 C8 -15.2(10) . . . . ?
Gd1 O3 C6 C0AA 163.9(5) . . . . ?
Gd1 O4 C9 C8 18.5(10) . . . . ?
Gd1 O4 C9 C10 -165.0(4) . . . . ?
Gd1 N3 C24 C27 168.1(5) . . . . ?
Gd1 N3 C23 C22 18.6(7) . . . . ?
Gd1 N3 C23 C25 -165.7(4) . . . . ?
Gd2 O15 N5 C54 -50.7(8) . . . . ?
Gd2 O15 N5 C48 138.1(4) . . . . ?
Gd2 N4 C2AA C28 175.5(4) . . . . ?
Gd2 N4 C31 C30 -177.8(5) . . . . ?
Gd2 O13 C43 C45 2.8(10) . . . . ?
Gd2 O13 C43 C32 -177.4(4) . . . . ?
Gd2 O12 C41 C40 -17.0(9) . . . . ?
Gd2 O12 C41 C42 162.7(4) . . . . ?
Gd2 O11 C38 C40 14.7(9) . . . . ?
Gd2 O11 C38 C96 -166.5(4) . . . . ?
Gd2 O14 C46 C45 0.4(10) . . . . ?
Gd2 O14 C46 C47 179.3(4) . . . . ?
Gd2 O9 C33 C35 -4.5(10) . . . . ?
Gd2 O9 C33 C34 179.2(4) . . . . ?
Gd2 O10 C36 C35 10.9(10) . . . . ?
Gd2 O10 C36 C1AA -171.8(4) . . . . ?
Gd2 N7 C55 C54 16.0(8) . . . . ?
Gd2 N7 C55 C56 -165.3(5) . . . . ?
Gd2 N7 C59 C58 167.7(4) . . . . ?
O15 N5 C54 N46 179.5(6) . . . . ?
O15 N5 C54 C55 -3.9(11) . . . . ?
O15 N5 C48 C49 -39.8(9) . . . . ?
O15 N5 C48 C50 78.0(8) . . . . ?
O15 N5 C48 C51 -165.4(6) . . . . ?
O2 C4 C3 C1 -0.7(11) . . . . ?
O2 C4 C5 F4 -55.0(8) . . . . ?
O2 C4 C5 F5 62.7(8) . . . . ?
O2 C4 C5 F6 -176.8(6) . . . . ?
N8 C63 C62 C61 1.7(9) . . . . ?
N8 C64 C60 C61 3.2(9) . . . . ?
N8 C64 C60 C58 -173.9(5) . . . 1_565 ?
N4 C31 C30 C29 2.0(10) . . . . ?
O13 C43 C45 C46 -0.1(11) . . . . ?
O13 C43 C32 F31 -53.4(8) . . . . ?
O13 C43 C32 F32 65.2(8) . . . . ?
O13 C43 C32 F33 -175.2(6) . . . . ?
O6 C14 C15 F16 -50.6(12) . . . . ?
O6 C14 C15 F17 68.8(9) . . . . ?
O6 C14 C15 F18 -176.2(9) . . . . ?
O11 C38 C40 C41 3.8(9) . . . . ?
O11 C38 C96 F27 16.6(9) . . . . ?
O11 C38 C96 F25 139.0(6) . . . . ?
O11 C38 C96 F26 -104.4(7) . . . . ?
O1 C1 C2 F1 68.8(8) . . . . ?
O1 C1 C2 F3 -51.4(9) . . . . ?
O1 C1 C2 F2 -173.3(7) . . . . ?
O3 C6 C0AA F8 177.1(7) . . . . ?
O3 C6 C0AA F7 60.2(9) . . . . ?
O3 C6 C0AA F9 -57.5(9) . . . . ?
O14 C46 C45 C43 -1.6(11) . . . . ?
O14 C46 C47 F36 -51.6(9) . . . . ?
O14 C46 C47 F34 65.1(8) . . . . ?
O14 C46 C47 F35 -175.1(6) . . . . ?
N2 C22 C23 N3 -174.7(5) . . . . ?
N2 C22 C23 C25 9.5(9) . . . . ?
O9 C33 C35 C36 -2.7(11) . . . . ?
O9 C33 C34 F19 -27.9(9) . . . . ?
O9 C33 C34 F20 90.3(7) . . . . ?
O9 C33 C34 F21 -146.6(7) . . . . ?
N1 C22 C23 N3 10.8(9) . . . . ?
N1 C22 C23 C25 -165.0(6) . . . . ?
N1 C16 C19 N2 23.8(6) . . . . ?
N1 C16 C19 C21 -88.7(6) . . . . ?
N1 C16 C19 C20 144.9(6) . . . . ?
O4 C9 C8 C6 2.6(11) . . . . ?
O4 C9 C10 F10 -71.2(7) . . . . ?
O4 C9 C10 F11 43.1(9) . . . . ?
O4 C9 C10 F12 174.1(6) . . . . ?
C28 C27 C24 N3 -177.7(5) . . . . ?
C28 C27 C26 C25 178.6(6) . . . . ?
C28 C29 C30 C31 0.0(9) . . . . ?
O7 N1 C22 N2 -178.3(5) . . . . ?
O7 N1 C22 C23 -3.0(9) . . . . ?
O7 N1 C16 C17 -81.0(6) . . . . ?
O7 N1 C16 C19 163.6(5) . . . . ?
O7 N1 C16 C18 36.9(8) . . . . ?
N5 C54 C55 N7 16.3(10) . . . . ?
N5 C54 C55 C56 -162.3(7) . . . . ?
N5 C48 C51 N46 -24.3(7) . . . . ?
N5 C48 C51 C52 -146.9(7) . . . . ?
N5 C48 C51 C53 87.1(6) . . . . ?
O10 C36 C35 C33 -0.2(11) . . . . ?
O10 C36 C1AA F24 -77.9(9) . . . . ?
O10 C36 C1AA F22 34.7(9) . . . . ?
O10 C36 C1AA F23 150.2(8) . . . . ?
F28 C42 C41 O12 168.3(6) . . . . ?
F28 C42 C41 C40 -12.0(9) . . . . ?
C2AA N4 C31 C30 -1.7(8) . . . . ?
C2AA C28 C27 C24 140.0(6) . . . . ?
C2AA C28 C27 C26 -37.8(9) . . . . ?
C2AA C28 C29 C30 -2.0(9) . . . . ?
C63 N8 C64 C60 -1.9(8) . . . . ?
C63 C62 C61 C60 -0.3(9) . . . . ?
N3 C23 C25 C26 -1.5(9) . . . . ?
C64 N8 C63 C62 -0.6(8) . . . . ?
C64 C60 C61 C62 -2.0(9) . . . . ?
C38 C40 C41 O12 -2.6(9) . . . . ?
C38 C40 C41 C42 177.7(6) . . . . ?
C27 C28 C2AA N4 -175.6(5) . . . . ?
C27 C28 C29 C30 176.0(6) . . . . ?
C40 C38 C96 F27 -164.4(6) . . . . ?
C40 C38 C96 F25 -42.1(8) . . . . ?
C40 C38 C96 F26 74.5(8) . . . . ?
N46 C54 C55 N7 -167.6(7) . . . . ?
N46 C54 C55 C56 13.7(11) . . . . ?
F30 C42 C41 O12 48.6(8) . . . . ?
F30 C42 C41 C40 -131.6(6) . . . . ?
C22 N2 C19 C16 -24.2(7) . . . . ?
C22 N2 C19 C21 91.8(6) . . . . ?
C22 N2 C19 C20 -149.9(6) . . . . ?
C22 N1 O7 Gd1 -44.9(8) . . . . ?
C22 N1 C16 C17 96.3(6) . . . . ?
C22 N1 C16 C19 -19.1(7) . . . . ?
C22 N1 C16 C18 -145.8(6) . . . . ?
C22 C23 C25 C26 174.1(6) . . . . ?
O8 N2 C22 N1 -174.6(6) . . . . ?
O8 N2 C22 C23 10.0(10) . . . . ?
O8 N2 C19 C16 162.9(6) . . . . ?
O8 N2 C19 C21 -81.1(7) . . . . ?
O8 N2 C19 C20 37.2(9) . . . . ?
C9 C8 C6 O3 -4.4(11) . . . . ?
C9 C8 C6 C0AA 176.5(7) . . . . ?
C24 N3 C23 C22 -173.3(5) . . . . ?
C24 N3 C23 C25 2.4(8) . . . . ?
C24 C27 C26 C25 0.8(9) . . . . ?
C4 C3 C1 O1 0.7(11) . . . . ?
C4 C3 C1 C2 -178.8(6) . . . . ?
C54 N5 C48 C49 147.7(7) . . . . ?
C54 N5 C48 C50 -94.4(8) . . . . ?
C54 N5 C48 C51 22.2(8) . . . . ?
C54 N46 C51 C48 22.3(9) . . . . ?
C54 N46 C51 C52 150.0(7) . . . . ?
C54 N46 C51 C53 -92.0(8) . . . . ?
C54 C55 C56 C57 177.2(7) . . . . ?
F29 C42 C41 O12 -70.5(7) . . . . ?
F29 C42 C41 C40 109.2(6) . . . . ?
C31 N4 C2AA C28 -0.6(8) . . . . ?
F13 C12 C11 O5 56.7(9) . . . . ?
F13 C12 C11 C13 -125.8(8) . . . . ?
C23 N3 C24 C27 -1.8(8) . . . . ?
C23 C25 C26 C27 -0.2(10) . . . . ?
O16 N46 C54 N5 -179.0(8) . . . . ?
O16 N46 C54 C55 4.3(13) . . . . ?
O16 N46 C51 C48 -167.2(7) . . . . ?
O16 N46 C51 C52 -39.5(11) . . . . ?
O16 N46 C51 C53 78.5(9) . . . . ?
C48 N5 C54 N46 -8.8(8) . . . . ?
C48 N5 C54 C55 167.8(6) . . . . ?
C16 N1 O7 Gd1 132.0(4) . . . . ?
C16 N1 C22 N2 4.7(7) . . . . ?
C16 N1 C22 C23 -180.0(5) . . . . ?
C3 C4 C5 F4 125.3(7) . . . . ?
C3 C4 C5 F5 -117.0(7) . . . . ?
C3 C4 C5 F6 3.5(10) . . . . ?
C3 C1 C2 F1 -111.6(7) . . . . ?
C3 C1 C2 F3 128.2(7) . . . . ?
C3 C1 C2 F2 6.3(10) . . . . ?
C8 C9 C10 F10 105.7(7) . . . . ?
C8 C9 C10 F11 -140.0(7) . . . . ?
C8 C9 C10 F12 -9.0(9) . . . . ?
C8 C6 C0AA F8 -3.7(11) . . . . ?
C8 C6 C0AA F7 -120.6(7) . . . . ?
C8 C6 C0AA F9 121.7(8) . . . . ?
C29 C28 C2AA N4 2.4(9) . . . . ?
C29 C28 C27 C24 -38.0(8) . . . . ?
C29 C28 C27 C26 144.3(6) . . . . ?
C45 C43 C32 F31 126.4(7) . . . . ?
C45 C43 C32 F32 -115.0(7) . . . . ?
C45 C43 C32 F33 4.6(10) . . . . ?
C45 C46 C47 F36 127.5(7) . . . . ?
C45 C46 C47 F34 -115.9(7) . . . . ?
C45 C46 C47 F35 4.0(10) . . . . ?
C35 C36 C1AA F24 99.7(9) . . . . ?
C35 C36 C1AA F22 -147.7(7) . . . . ?
C35 C36 C1AA F23 -32.2(11) . . . . ?
C35 C33 C34 F19 155.4(6) . . . . ?
C35 C33 C34 F20 -86.5(8) . . . . ?
C35 C33 C34 F21 36.6(9) . . . . ?
C13 C14 C15 F16 130.8(9) . . . . ?
C13 C14 C15 F17 -109.8(9) . . . . ?
C13 C14 C15 F18 5.2(14) . . . . ?
C11 C13 C14 O6 -2.0(13) . . . . ?
C11 C13 C14 C15 176.4(8) . . . . ?
C96 C38 C40 C41 -175.0(6) . . . . ?
C47 C46 C45 C43 179.5(6) . . . . ?
C10 C9 C8 C6 -173.8(6) . . . . ?
C5 C4 C3 C1 178.9(6) . . . . ?
C17 C16 C19 N2 -85.6(6) . . . . ?
C17 C16 C19 C21 161.9(5) . . . . ?
C17 C16 C19 C20 35.5(8) . . . . ?
C32 C43 C45 C46 -179.8(6) . . . . ?
C34 C33 C35 C36 173.6(6) . . . . ?
C14 C13 C11 O5 -1.0(13) . . . . ?
C14 C13 C11 C12 -178.1(7) . . . . ?
C49 C48 C51 N46 -145.3(7) . . . . ?
C49 C48 C51 C52 92.0(9) . . . . ?
C49 C48 C51 C53 -33.9(9) . . . . ?
C19 N2 C22 N1 13.0(7) . . . . ?
C19 N2 C22 C23 -162.4(6) . . . . ?
C18 C16 C19 N2 144.5(6) . . . . ?
C18 C16 C19 C21 32.0(8) . . . . ?
C18 C16 C19 C20 -94.4(8) . . . . ?
C50 C48 C51 N46 86.6(7) . . . . ?
C50 C48 C51 C52 -36.1(10) . . . . ?
C50 C48 C51 C53 -162.0(7) . . . . ?
C51 N46 C54 N5 -9.5(9) . . . . ?
C51 N46 C54 C55 173.8(7) . . . . ?
N7 C55 C56 C57 -1.4(10) . . . . ?
N7 C59 C58 C60 -174.8(5) . . . 1_545 ?
N7 C59 C58 C57 0.5(9) . . . . ?
C26 C27 C24 N3 0.2(9) . . . . ?
C55 N7 C59 C58 -1.1(9) . . . . ?
C55 C56 C57 C58 0.8(11) . . . . ?
C56 C57 C58 C60 174.8(6) . . . 1_545 ?
C56 C57 C58 C59 -0.3(9) . . . . ?
C59 N7 C55 C54 -177.2(5) . . . . ?
C59 N7 C55 C56 1.5(9) . . . . ?
F14 C12 C11 O5 174.7(7) . . . . ?
F14 C12 C11 C13 -7.8(11) . . . . ?
F15 C12 C11 O5 -63.4(9) . . . . ?
F15 C12 C11 C13 114.1(9) . . . . ?
C58 C60 C61 C62 175.1(5) 1_565 . . . ?
C1AA C36 C35 C33 -177.5(6) . . . . ?
